data_4112319
loop_
_publ_author_name
'Elisa Barea'
'Jorge A. R. Navarro'
'Juan M. Salas'
'Norberto Masciocchi'
'Simona Galli'
'Angelo Sironi'

_publ_contact_author_address
;
     Departamento de Quimica Inorganica
     Facultad de Ciencias
     Universidad de Granada
     18071 Granada
     SPAIN
;
_publ_contact_author_email jarn@ugr.es
_publ_contact_author_fax 34-58-248526
_publ_contact_author_name 'Jorge A. R. Navarro '
_publ_contact_author_phone 34-58-248525
_publ_section_title
;
 Mineralomimetic Sodalite- and Muscovite-Type Coordination Frameworks.
 Dynamic Crystal-to-Crystal Interconversion Processes Sensitive to Ion
 Pair Recognition
;
_journal_name_full 'Journal of the American Chemical Society'
_journal_page_first 3014
_journal_page_last 3015
_journal_paper_doi 10.1021/ja039472e
_journal_volume 126
_journal_year 2004
_chemical_formula_sum 'C8 H8 Cu N4 O3'
_chemical_formula_weight 271.72
_chemical_name_mineral 'Hydrated Cu(2-pymo)2'
_space_group_IT_number 166
_symmetry_cell_setting trigonal
_symmetry_space_group_name_Hall '-R 3 2"'
_symmetry_space_group_name_H-M 'R -3 m :H'
_cell_angle_alpha 90
_cell_angle_beta 90
_cell_angle_gamma 120
_cell_formula_units_Z 36
_cell_length_a 23.0400(15)
_cell_length_b 23.0400(15)
_cell_length_c 25.1398(18)
_cell_volume 11557.3(13)
_diffrn_radiation_type CuK\a
_diffrn_radiation_wavelength 1.5418
_diffrn_reflns_theta_max 35
_diffrn_reflns_theta_min 3.5
_exptl_crystal_density_diffrn 1.405
_refine_ls_R_factor_all 0.043
_refine_ls_wR_factor_ref 0.057
_reflns_number_total 3150
_cod_data_source_file ja039472esi20031107_042030_4.cif
_cod_data_source_block 1R
_cod_original_cell_volume 11557.4(18)
_cod_original_sg_symbol_H-M 'R -3 m'
_cod_database_code 4112319

loop_
_symmetry_equiv_pos_as_xyz
'-x, -x+y, -z'
'-x, -y, -z'
'-x+y, -x, z'
'-x+y, y, z'
'-y, -x, z'
'-y, x-y, z'
'y, -x+y, -z'
'y, x, -z'
'x-y, -y, -z'
'x-y, x, -z'
'x, y, z'
'x, x-y, z'
'-x-1/3, -x+y+1/3, -z+1/3'
'-x-1/3, -y+1/3, -z+1/3'
'-x+y-1/3, -x+1/3, z+1/3'
'-x+y-1/3, y+1/3, z+1/3'
'-y-1/3, -x+1/3, z+1/3'
'-y-1/3, x-y+1/3, z+1/3'
'y-1/3, -x+y+1/3, -z+1/3'
'y-1/3, x+1/3, -z+1/3'
'x-y-1/3, -y+1/3, -z+1/3'
'x-y-1/3, x+1/3, -z+1/3'
'x-1/3, y+1/3, z+1/3'
'x-1/3, x-y+1/3, z+1/3'
'-x+1/3, -x+y-1/3, -z-1/3'
'-x+1/3, -y-1/3, -z-1/3'
'-x+y+1/3, -x-1/3, z-1/3'
'-x+y+1/3, y-1/3, z-1/3'
'-y+1/3, -x-1/3, z-1/3'
'-y+1/3, x-y-1/3, z-1/3'
'y+1/3, -x+y-1/3, -z-1/3'
'y+1/3, x-1/3, -z-1/3'
'x-y+1/3, -y-1/3, -z-1/3'
'x-y+1/3, x-1/3, -z-1/3'
'x+1/3, y-1/3, z-1/3'
'x+1/3, x-y-1/3, z-1/3'

loop_
_atom_site_label
_atom_site_type_symbol
_atom_site_symmetry_multiplicity
_atom_site_fract_x
_atom_site_fract_y
_atom_site_fract_z
_atom_site_occupancy
_atom_site_B_iso_or_equiv
Cu1 Cu 18 0.76747(78) 0 0.5 1 7.63(31)
Cu2 Cu 18 0.24654(68) 0 0 1 7.63(31)
N1a N 36 -0.1312619 0.6323666 0.3193968 0.5 9.63(31)
C2a C 36 -0.2050381 0.6951934 0.2944032 0.5 9.63(31)
H2a H 36 -0.2300692 0.7165097 0.2859232 0.5 9.63(31)
C3a C 36 -0.09988303 0.6950304 0.2943788 0.5 9.63(31)
H3a H 36 -0.05353552 0.7162582 0.2858734 0.5 9.63(31)
C4a C 36 -0.1995289 0.6011162 0.331918 0.5 9.63(31)
C5a C 36 -0.1367711 0.7264438 0.281882 0.5 9.63(31)
H5a H 36 -0.1154548 0.7689879 0.2648966 0.5 9.63(31)
N6a N 36 -0.236417 0.6325296 0.3194212 0.5 9.63(31)
O1a O 36 -0.227581 0.5451331 0.3542688 0.5 9.63(31)
N1b N 36 0.4681982 -0.818446 0.8796362 0.5 9.63(31)
C2b C 36 0.5029018 -0.695754 0.9278638 0.5 9.63(31)
H2b H 36 0.5146763 -0.6541264 0.9442268 0.5 9.63(31)
C3b C 36 0.5026152 -0.8011333 0.9281474 0.5 9.63(31)
H3b H 36 0.5142072 -0.8310193 0.94472 0.5 9.63(31)
C4b C 36 0.451133 -0.7744127 0.8552387 0.5 9.63(31)
C5b C 36 0.519967 -0.7397873 0.9522613 0.5 9.63(31)
H5b H 36 0.5433335 -0.7280456 0.9851968 0.5 9.63(31)
N6b N 36 0.4684848 -0.7130667 0.8793526 0.5 9.63(31)
O1b O 36 0.4203853 -0.7898611 0.8118993 0.5 9.63(31)
N1c N 36 -0.7247882 -0.05243026 0.5224762 1 9.63(31)
C2c C 36 -0.6933118 -0.1427897 0.5707038 1 9.63(31)
H2c H 36 -0.6826322 -0.1734474 0.5870668 1 9.63(31)
C3c C 36 -0.7246964 -0.1034688 0.492349 1 9.63(31)
H3c H 36 -0.7353173 -0.1074579 0.4555228 1 9.63(31)
C4c C 36 -0.7091418 -0.04657142 0.5767171 1 9.63(31)
C5c C 36 -0.7089582 -0.1486486 0.5164629 1 9.63(31)
H5c H 36 -0.7088995 -0.1832953 0.4959996 1 9.63(31)
N6c N 36 -0.6934036 -0.09175116 0.600831 1 9.63(31)
O1c O 36 -0.7092184 -0.0009811446 0.6036462 1 9.63(31)
Owa O 18 0.5971(14) 0.29856(69) 0.0978(15) 1 11.63(31)
Owb O 18 0.9357(16) 0.46785(78) 0.9826(19) 1 11.63(31)
